data_4507816
loop_
_publ_author_name
'Salazar-Mendoza, Domingo'
'Cruz-Huerta, Jorge'
'H\"opfl, H.'
'Hern\'andez-Ahuactzi, Ir\'an F.'
'Sanchez, Mario'

_publ_section_title
;
 Macrocycles and Coordination Polymers Derived from Self-Complementary
 Tectons Based onN-Containing Boronic Acids
;
_journal_issue 6
_journal_name_full 'Crystal Growth &amp; Design'
_journal_page_first 2441
_journal_paper_doi 10.1021/cg400144t
_journal_volume 13
_journal_year 2013
_chemical_formula_moiety 'C7 H8 B N O2'
_chemical_formula_sum 'C7 H8 B N O2'
_chemical_formula_weight 148.95
_chemical_name_systematic
; 
 ? 
;
_space_group_IT_number 19
_symmetry_cell_setting orthorhombic
_symmetry_space_group_name_Hall 'P 2ac 2ab'
_symmetry_space_group_name_H-M 'P 21 21 21'
_atom_sites_solution_hydrogens geom
_atom_sites_solution_primary direct
_atom_sites_solution_secondary difmap
_audit_creation_method SHELXL-97
_cell_angle_alpha 90.00
_cell_angle_beta 90.00
_cell_angle_gamma 90.00
_cell_formula_units_Z 4
_cell_length_a 7.6330(7)
_cell_length_b 8.0995(7)
_cell_length_c 11.3942(10)
_cell_measurement_reflns_used 3620
_cell_measurement_temperature 293(2)
_cell_measurement_theta_max 28.03
_cell_measurement_theta_min 3.08
_cell_volume 704.43(11)
_computing_cell_refinement 'Bruker SAINT'
_computing_data_collection 'Bruker SMART'
_computing_data_reduction 'Bruker SAINT'
_computing_molecular_graphics 'Bruker SHELXTL'
_computing_publication_material 'Bruker SHELXTL'
_computing_structure_refinement 'SHELXL-97 (Sheldrick, 1997)'
_computing_structure_solution 'SHELXS-97 (Sheldrick, 1990)'
_diffrn_ambient_temperature 293(2)
_diffrn_measured_fraction_theta_full 0.999
_diffrn_measured_fraction_theta_max 0.999
_diffrn_measurement_device_type 'CCD area detector'
_diffrn_measurement_method 'phi and omega scans'
_diffrn_radiation_monochromator graphite
_diffrn_radiation_source 'fine-focus sealed tube'
_diffrn_radiation_type MoK\a
_diffrn_radiation_wavelength 0.71073
_diffrn_reflns_av_R_equivalents 0.0295
_diffrn_reflns_av_sigmaI/netI 0.0154
_diffrn_reflns_limit_h_max 9
_diffrn_reflns_limit_h_min -9
_diffrn_reflns_limit_k_max 9
_diffrn_reflns_limit_k_min -9
_diffrn_reflns_limit_l_max 13
_diffrn_reflns_limit_l_min -13
_diffrn_reflns_number 7380
_diffrn_reflns_theta_full 26.00
_diffrn_reflns_theta_max 26.00
_diffrn_reflns_theta_min 3.09
_exptl_absorpt_coefficient_mu 0.100
_exptl_absorpt_correction_T_max 0.9763
_exptl_absorpt_correction_T_min 0.9534
_exptl_absorpt_correction_type multi-scan
_exptl_absorpt_process_details SADABS
_exptl_crystal_colour colorless
_exptl_crystal_density_diffrn 1.405
_exptl_crystal_density_method 'not measured'
_exptl_crystal_description 'rectangular prism'
_exptl_crystal_F_000 312
_exptl_crystal_size_max 0.48
_exptl_crystal_size_mid 0.31
_exptl_crystal_size_min 0.24
_refine_diff_density_max 0.269
_refine_diff_density_min -0.194
_refine_diff_density_rms 0.043
_refine_ls_abs_structure_details 'Flack H D (1983), Acta Cryst. A39, 876-881'
_refine_ls_extinction_method none
_refine_ls_goodness_of_fit_ref 1.474
_refine_ls_hydrogen_treatment constr
_refine_ls_matrix_type full
_refine_ls_number_parameters 100
_refine_ls_number_reflns 825
_refine_ls_number_restraints 0
_refine_ls_restrained_S_all 1.474
_refine_ls_R_factor_all 0.0418
_refine_ls_R_factor_gt 0.0406
_refine_ls_shift/su_max 0.000
_refine_ls_shift/su_mean 0.000
_refine_ls_structure_factor_coef Fsqd
_refine_ls_weighting_details 'calc w=1/[\s^2^(Fo^2^)+(0.0427P)^2^+0.1252P] where P=(Fo^2^+2Fc^2^)/3'
_refine_ls_weighting_scheme calc
_refine_ls_wR_factor_gt 0.1016
_refine_ls_wR_factor_ref 0.1021
_reflns_number_gt 808
_reflns_number_total 825
_reflns_threshold_expression >2sigma(I)
_cod_data_source_file cg400144t_si_002.cif
_cod_data_source_block d3salazm
_cod_depositor_comments
;
The following automatic conversions were performed:

'_symmetry_cell_setting' value 'Orthorhombic' changed to
'orthorhombic' according to
/home/saulius/struct/CIF-dictionaries/cif_core.dic dictionary named
'cif_core.dic' version 2.3.1 from 2005-06-27.

Automatic conversion script
Id: cif_fix_values 1891 2012-01-12 08:04:46Z andrius 
;
_cod_original_sg_symbol_H-M P2(1)2(1)2(1)
_cod_database_code 4507816

loop_
_symmetry_equiv_pos_as_xyz
'x, y, z'
'-x+1/2, -y, z+1/2'
'-x, y+1/2, -z+1/2'
'x+1/2, -y+1/2, -z'

loop_
_atom_site_label
_atom_site_type_symbol
_atom_site_fract_x
_atom_site_fract_y
_atom_site_fract_z
_atom_site_U_iso_or_equiv
_atom_site_adp_type
_atom_site_occupancy
_atom_site_symmetry_multiplicity
_atom_site_calc_flag
_atom_site_refinement_flags
B1 B 0.6446(4) 0.8712(3) 0.3672(2) 0.0239(6) Uani 1 1 d .
N1 N 0.2563(3) 0.7917(2) 0.58333(17) 0.0223(5) Uani 1 1 d .
O1 O 0.7650(2) 1.0082(2) 0.36620(14) 0.0277(4) Uani 1 1 d .
O2 O 0.5965(2) 0.8360(2) 0.24766(15) 0.0292(5) Uani 1 1 d .
C1 C 0.4817(3) 0.8978(3) 0.4554(2) 0.0227(5) Uani 1 1 d .
C2 C 0.3907(3) 0.7704(3) 0.5087(2) 0.0238(5) Uani 1 1 d .
H2 H 0.4248 0.6628 0.4917 0.029 Uiso 1 1 calc R
C3 C 0.2080(3) 0.9463(3) 0.6119(2) 0.0264(6) Uani 1 1 d .
H3 H 0.1185 0.9625 0.6661 0.032 Uiso 1 1 calc R
C4 C 0.2891(3) 1.0807(3) 0.5622(2) 0.0303(6) Uani 1 1 d .
H4 H 0.2538 1.1871 0.5817 0.036 Uiso 1 1 calc R
C5 C 0.4232(3) 1.0561(3) 0.4833(2) 0.0284(6) Uani 1 1 d .
H5 H 0.4759 1.1469 0.4479 0.034 Uiso 1 1 calc R
C6 C 0.8166(5) 1.0335(4) 0.2487(3) 0.0483(8) Uani 1 1 d .
H6A H 0.9433 1.0373 0.2424 0.058 Uiso 1 1 calc R
H6B H 0.7689 1.1363 0.2189 0.058 Uiso 1 1 calc R
C7 C 0.7438(4) 0.8876(4) 0.1808(2) 0.0358(6) Uani 1 1 d .
H7A H 0.7088 0.9204 0.1024 0.043 Uiso 1 1 calc R
H7B H 0.8299 0.7999 0.1751 0.043 Uiso 1 1 calc R

loop_
_atom_site_aniso_label
_atom_site_aniso_U_11
_atom_site_aniso_U_22
_atom_site_aniso_U_33
_atom_site_aniso_U_23
_atom_site_aniso_U_13
_atom_site_aniso_U_12
B1 0.0216(13) 0.0210(14) 0.0290(14) 0.0023(11) -0.0006(12) -0.0004(11)
N1 0.0200(10) 0.0233(10) 0.0235(9) -0.0011(8) -0.0001(9) -0.0002(9)
O1 0.0286(9) 0.0257(8) 0.0289(9) 0.0018(7) 0.0021(8) -0.0038(8)
O2 0.0286(9) 0.0340(10) 0.0251(9) 0.0021(8) -0.0021(8) -0.0008(8)
C1 0.0213(11) 0.0251(12) 0.0216(11) 0.0006(10) -0.0036(9) 0.0006(10)
C2 0.0235(11) 0.0227(11) 0.0252(11) -0.0015(10) -0.0003(10) -0.0002(10)
C3 0.0219(12) 0.0271(13) 0.0303(12) -0.0036(10) 0.0001(10) 0.0045(10)
C4 0.0296(14) 0.0210(12) 0.0402(14) -0.0020(11) -0.0020(11) 0.0045(11)
C5 0.0259(12) 0.0227(12) 0.0365(14) 0.0057(10) -0.0019(11) -0.0014(10)
C6 0.0556(19) 0.0486(19) 0.0406(16) -0.0011(15) 0.0134(15) -0.0184(16)
C7 0.0398(15) 0.0407(14) 0.0270(13) 0.0009(11) 0.0060(12) 0.0003(14)

loop_
_atom_type_symbol
_atom_type_description
_atom_type_scat_dispersion_real
_atom_type_scat_dispersion_imag
_atom_type_scat_source
C C 0.0033 0.0016 'International Tables Vol C Tables 4.2.6.8 and 6.1.1.4'
H H 0.0000 0.0000 'International Tables Vol C Tables 4.2.6.8 and 6.1.1.4'
B B 0.0013 0.0007 'International Tables Vol C Tables 4.2.6.8 and 6.1.1.4'
N N 0.0061 0.0033 'International Tables Vol C Tables 4.2.6.8 and 6.1.1.4'
O O 0.0106 0.0060 'International Tables Vol C Tables 4.2.6.8 and 6.1.1.4'

loop_
_geom_angle_atom_site_label_1
_geom_angle_atom_site_label_2
_geom_angle_atom_site_label_3
_geom_angle
_geom_angle_site_symmetry_3
O2 B1 O1 108.0(2) .
O2 B1 C1 114.8(2) .
O1 B1 C1 113.2(2) .
O2 B1 N1 107.06(19) 4_566
O1 B1 N1 106.58(19) 4_566
C1 B1 N1 106.76(19) 4_566
C2 N1 C3 118.8(2) .
C2 N1 B1 120.16(19) 4_466
C3 N1 B1 120.94(19) 4_466
C6 O1 B1 107.3(2) .
C7 O2 B1 104.31(18) .
C2 C1 C5 115.1(2) .
C2 C1 B1 124.1(2) .
C5 C1 B1 120.8(2) .
N1 C2 C1 124.4(2) .
N1 C3 C4 120.9(2) .
C3 C4 C5 119.3(2) .
C4 C5 C1 121.3(2) .
O1 C6 C7 105.6(2) .
O2 C7 C6 104.2(2) .

loop_
_geom_bond_atom_site_label_1
_geom_bond_atom_site_label_2
_geom_bond_distance
_geom_bond_site_symmetry_2
B1 O2 1.439(3) .
B1 O1 1.441(3) .
B1 C1 1.613(4) .
B1 N1 1.669(3) 4_566
N1 C2 1.344(3) .
N1 C3 1.346(3) .
N1 B1 1.669(3) 4_466
O1 C6 1.411(3) .
O2 C7 1.420(3) .
C1 C2 1.385(3) .
C1 C5 1.395(3) .
C3 C4 1.374(4) .
C4 C5 1.377(4) .
C6 C7 1.518(4) .

loop_
_geom_torsion_atom_site_label_1
_geom_torsion_atom_site_label_2
_geom_torsion_atom_site_label_3
_geom_torsion_atom_site_label_4
_geom_torsion
_geom_torsion_site_symmetry_1
O2 B1 O1 C6 -11.6(3) .
C1 B1 O1 C6 -139.8(2) .
N1 B1 O1 C6 103.2(2) 4_566
O1 B1 O2 C7 28.3(3) .
C1 B1 O2 C7 155.6(2) .
N1 B1 O2 C7 -86.1(2) 4_566
O2 B1 C1 C2 82.7(3) .
O1 B1 C1 C2 -152.8(2) .
N1 B1 C1 C2 -35.8(3) 4_566
O2 B1 C1 C5 -97.5(3) .
O1 B1 C1 C5 27.1(3) .
N1 B1 C1 C5 144.0(2) 4_566
C3 N1 C2 C1 -1.9(4) .
B1 N1 C2 C1 174.4(2) 4_466
C5 C1 C2 N1 -0.7(3) .
B1 C1 C2 N1 179.1(2) .
C2 N1 C3 C4 2.7(4) .
B1 N1 C3 C4 -173.6(2) 4_466
N1 C3 C4 C5 -0.9(4) .
C3 C4 C5 C1 -1.9(4) .
C2 C1 C5 C4 2.6(4) .
B1 C1 C5 C4 -177.3(2) .
B1 O1 C6 C7 -8.8(3) .
B1 O2 C7 C6 -32.7(3) .
O1 C6 C7 O2 26.1(3) .
